data_7009266
loop_
_publ_author_name
'Zhang, Junlian'
'Leong, Weng Kee'

_publ_section_title
;
 The reaction of diphenyl ditelluride with triosmium clusters
;
_journal_issue 8
_journal_name_full 'Journal of the Chemical Society, Dalton Transactions'
_journal_page_first 1249
_journal_paper_doi 10.1039/a909628k
_journal_year 2000
_chemical_formula_sum 'C22 H12 O10 Os3 Te2'
_chemical_formula_weight 1262.12
_chemical_name_systematic
; 
 ? 
;
_space_group_IT_number 62
_symmetry_cell_setting orthorhombic
_symmetry_space_group_name_Hall '-P 2ac 2n'
_symmetry_space_group_name_H-M 'P n m a'
_atom_sites_solution_hydrogens geom
_atom_sites_solution_primary direct
_atom_sites_solution_secondary difmap
_audit_creation_method SHELXL-97
_cell_angle_alpha 90.00
_cell_angle_beta 90.00
_cell_angle_gamma 90.00
_cell_formula_units_Z 4
_cell_length_a 20.6376(5)
_cell_length_b 15.3639(4)
_cell_length_c 9.0517(2)
_cell_measurement_temperature 293(2)
_cell_volume 2870.06(12)
_computing_structure_refinement 'SHELXL-97 (Sheldrick, 1997)'
_computing_structure_solution 'SHELXS-97 (Sheldrick, 1990)'
_diffrn_ambient_temperature 293(2)
_diffrn_measured_fraction_theta_full 0.927
_diffrn_measured_fraction_theta_max 0.927
_diffrn_radiation_monochromator graphite
_diffrn_radiation_source 'fine-focus sealed tube'
_diffrn_radiation_type MoK\a
_diffrn_radiation_wavelength 0.71073
_diffrn_reflns_av_R_equivalents 0.0411
_diffrn_reflns_av_sigmaI/netI 0.0288
_diffrn_reflns_limit_h_max 26
_diffrn_reflns_limit_h_min 0
_diffrn_reflns_limit_k_max 20
_diffrn_reflns_limit_k_min 0
_diffrn_reflns_limit_l_max 12
_diffrn_reflns_limit_l_min 0
_diffrn_reflns_number 3763
_diffrn_reflns_theta_full 29.26
_diffrn_reflns_theta_max 29.26
_diffrn_reflns_theta_min 2.38
_exptl_absorpt_coefficient_mu 15.290
_exptl_absorpt_correction_T_max 0.432068
_exptl_absorpt_correction_T_min 0.094988
_exptl_absorpt_correction_type SADABS
_exptl_crystal_colour yellow
_exptl_crystal_density_diffrn 2.921
_exptl_crystal_density_method 'not measured'
_exptl_crystal_description plate
_exptl_crystal_F_000 2224
_exptl_crystal_size_max 0.28
_exptl_crystal_size_mid 0.22
_exptl_crystal_size_min 0.08
_refine_diff_density_max 1.335
_refine_diff_density_min -1.770
_refine_diff_density_rms 0.234
_refine_ls_extinction_method none
_refine_ls_goodness_of_fit_ref 1.078
_refine_ls_hydrogen_treatment mixed
_refine_ls_matrix_type full
_refine_ls_number_parameters 188
_refine_ls_number_reflns 3763
_refine_ls_number_restraints 2
_refine_ls_restrained_S_all 1.078
_refine_ls_R_factor_all 0.0438
_refine_ls_R_factor_gt 0.0332
_refine_ls_shift/su_max 0.179
_refine_ls_shift/su_mean 0.011
_refine_ls_structure_factor_coef Fsqd
_refine_ls_weighting_details 'calc w=1/[\s^2^(Fo^2^)+(0.0398P)^2^+8.4030P] where P=(Fo^2^+2Fc^2^)/3'
_refine_ls_weighting_scheme calc
_refine_ls_wR_factor_gt 0.0749
_refine_ls_wR_factor_ref 0.0807
_reflns_number_gt 3184
_reflns_number_total 3763
_reflns_threshold_expression >2sigma(I)
_cod_data_source_file a909628k.txt
_cod_data_source_block 4
_cod_depositor_comments
;
The following automatic conversions were performed:
'_symmetry_cell_setting' value 'ORTHORHOMBIC' changed to 'orthorhombic'
according to '/home/saulius/struct/CIF-dictionaries/cif_core.dic'
dictionary named 'cif_core.dic' version 2.4.1 from 2010-06-29.

Automatic conversion script
Id: cif_fix_enum 1527 2010-12-29 10:47:43Z saulius 
;
_cod_original_sg_symbol_H-M Pnma
_cod_database_code 7009266

loop_
_symmetry_equiv_pos_as_xyz
'x, y, z'
'-x+1/2, -y, z+1/2'
'-x, y+1/2, -z'
'x+1/2, -y+1/2, -z+1/2'
'-x, -y, -z'
'x-1/2, y, -z-1/2'
'x, -y-1/2, z'
'-x-1/2, y-1/2, z-1/2'

loop_
_atom_site_label
_atom_site_type_symbol
_atom_site_fract_x
_atom_site_fract_y
_atom_site_fract_z
_atom_site_U_iso_or_equiv
_atom_site_adp_type
_atom_site_occupancy
_atom_site_symmetry_multiplicity
_atom_site_calc_flag
_atom_site_refinement_flags
_atom_site_disorder_assembly
_atom_site_disorder_group
Os1 Os 0.069339(18) 0.2500 0.17250(4) 0.03554(10) Uani 1 2 d SD . .
Os2 Os -0.132177(18) 0.2500 -0.15518(4) 0.04240(11) Uani 1 2 d SD . .
Os3 Os 0.003668(16) 0.2500 -0.25620(4) 0.03283(9) Uani 1 2 d S . .
Te4 Te 0.030188(19) 0.13221(2) -0.03569(4) 0.03283(10) Uani 1 1 d . . .
O11 O 0.1227(3) 0.1080(4) 0.3767(7) 0.0779(19) Uani 1 1 d . . .
O12 O -0.0694(4) 0.2500 0.3075(8) 0.069(3) Uani 1 2 d S . .
O21 O -0.2477(4) 0.2500 0.0542(12) 0.099(4) Uani 1 2 d S . .
O22 O -0.1952(4) 0.2500 -0.4674(9) 0.075(3) Uani 1 2 d S . .
O23 O -0.1219(3) 0.0494(4) -0.1676(7) 0.0736(18) Uani 1 1 d . . .
O31 O -0.0345(3) 0.1019(4) -0.4642(6) 0.0755(19) Uani 1 1 d . . .
O32 O 0.1476(4) 0.2500 -0.3362(10) 0.074(3) Uani 1 2 d S . .
C11 C 0.1017(4) 0.1601(5) 0.3001(8) 0.0508(17) Uani 1 1 d . . .
C12 C -0.0180(5) 0.2500 0.2553(10) 0.046(2) Uani 1 2 d S . .
C21 C -0.2073(5) 0.2500 -0.0277(14) 0.063(3) Uani 1 2 d S . .
C22 C -0.1726(5) 0.2500 -0.3550(13) 0.052(3) Uani 1 2 d S . .
C23 C -0.1253(4) 0.1225(5) -0.1599(9) 0.056(2) Uani 1 1 d . . .
C31 C -0.0210(4) 0.1581(5) -0.3867(7) 0.0464(16) Uani 1 1 d . . .
C32 C 0.0938(5) 0.2500 -0.3053(11) 0.048(2) Uani 1 2 d S . .
C411 C 0.1154(3) 0.0690(4) -0.1182(7) 0.0361(13) Uani 1 1 d . . .
C412 C 0.1041(4) 0.0010(5) -0.2187(10) 0.0544(18) Uani 1 1 d . . .
H41B H 0.0622 -0.0114 -0.2502 0.065 Uiso 1 1 calc R . .
C413 C 0.1560(4) -0.0476(6) -0.2705(11) 0.075(3) Uani 1 1 d . . .
H41D H 0.1486 -0.0933 -0.3358 0.090 Uiso 1 1 calc R . .
C414 C 0.2183(4) -0.0289(6) -0.2259(11) 0.068(2) Uani 1 1 d . . .
H41E H 0.2529 -0.0611 -0.2626 0.082 Uiso 1 1 calc R . .
C415 C 0.2289(4) 0.0364(6) -0.1287(10) 0.061(2) Uani 1 1 d . . .
H41C H 0.2709 0.0479 -0.0971 0.073 Uiso 1 1 calc R . .
C416 C 0.1773(3) 0.0872(5) -0.0746(8) 0.0499(17) Uani 1 1 d . . .
H41A H 0.1853 0.1328 -0.0096 0.060 Uiso 1 1 calc R . .
H1 H 0.1384(16) 0.2500 0.092(7) 0.050 Uiso 1 2 d SD . .
H2 H -0.089(3) 0.2500 -0.008(4) 0.050 Uiso 1 2 d SD . .

loop_
_atom_site_aniso_label
_atom_site_aniso_U_11
_atom_site_aniso_U_22
_atom_site_aniso_U_33
_atom_site_aniso_U_23
_atom_site_aniso_U_13
_atom_site_aniso_U_12
Os1 0.04048(19) 0.03630(18) 0.02985(17) 0.000 -0.00186(14) 0.000
Os2 0.03467(19) 0.0460(2) 0.0465(2) 0.000 -0.00628(16) 0.000
Os3 0.03881(19) 0.03095(16) 0.02873(17) 0.000 -0.00233(13) 0.000
Te4 0.0343(2) 0.02933(19) 0.0348(2) 0.00099(14) -0.00048(16) 0.00038(15)
O11 0.105(5) 0.062(4) 0.068(4) 0.014(3) -0.019(4) 0.018(4)
O12 0.047(5) 0.115(8) 0.045(4) 0.000 0.008(4) 0.000
O21 0.052(5) 0.156(11) 0.088(7) 0.000 0.019(5) 0.000
O22 0.073(6) 0.096(7) 0.055(5) 0.000 -0.024(5) 0.000
O23 0.084(4) 0.043(3) 0.093(5) 0.015(3) -0.023(3) -0.018(3)
O31 0.111(5) 0.059(4) 0.057(3) -0.017(3) -0.021(4) -0.015(3)
O32 0.053(5) 0.083(6) 0.085(7) 0.000 0.028(4) 0.000
C11 0.056(4) 0.054(4) 0.042(4) 0.000(3) -0.007(3) -0.001(4)
C12 0.053(6) 0.056(6) 0.028(4) 0.000 -0.002(4) 0.000
C21 0.038(6) 0.086(9) 0.064(7) 0.000 0.003(5) 0.000
C22 0.046(6) 0.050(6) 0.061(7) 0.000 -0.011(5) 0.000
C23 0.049(4) 0.057(5) 0.060(5) 0.015(4) -0.017(4) -0.015(3)
C31 0.061(4) 0.042(4) 0.036(3) 0.000(3) -0.008(3) 0.001(3)
C32 0.056(6) 0.048(6) 0.039(5) 0.000 0.006(5) 0.000
C411 0.038(3) 0.035(3) 0.035(3) 0.002(2) 0.005(3) 0.006(3)
C412 0.046(4) 0.051(4) 0.067(5) -0.018(4) 0.004(4) 0.000(3)
C413 0.061(5) 0.076(6) 0.089(7) -0.040(5) 0.010(5) 0.008(4)
C414 0.050(5) 0.072(6) 0.082(6) -0.011(5) 0.013(4) 0.016(4)
C415 0.043(4) 0.074(6) 0.066(5) -0.006(4) 0.001(4) 0.001(4)
C416 0.038(3) 0.057(4) 0.055(4) -0.004(3) -0.001(3) 0.003(3)

loop_
_atom_type_symbol
_atom_type_description
_atom_type_scat_dispersion_real
_atom_type_scat_dispersion_imag
_atom_type_scat_source
C C 0.0033 0.0016 'International Tables Vol C Tables 4.2.6.8 and 6.1.1.4'
H H 0.0000 0.0000 'International Tables Vol C Tables 4.2.6.8 and 6.1.1.4'
O O 0.0106 0.0060 'International Tables Vol C Tables 4.2.6.8 and 6.1.1.4'
Te Te -0.5308 1.6751 'International Tables Vol C Tables 4.2.6.8 and 6.1.1.4'
Os Os -1.2165 7.6030 'International Tables Vol C Tables 4.2.6.8 and 6.1.1.4'

loop_
_geom_angle_atom_site_label_1
_geom_angle_atom_site_label_2
_geom_angle_atom_site_label_3
_geom_angle
_geom_angle_site_symmetry_1
_geom_angle_site_symmetry_3
_geom_angle_publ_flag
C11 Os1 C11 91.9(4) 7_565 . ?
C11 Os1 C12 95.2(3) 7_565 . ?
C11 Os1 C12 95.2(3) . . ?
C11 Os1 Te4 173.3(2) 7_565 . ?
C11 Os1 Te4 92.4(2) . . ?
C12 Os1 Te4 89.5(2) . . ?
C11 Os1 Te4 92.4(2) 7_565 7_565 ?
C11 Os1 Te4 173.3(2) . 7_565 ?
C12 Os1 Te4 89.5(2) . 7_565 ?
Te4 Os1 Te4 82.864(18) . 7_565 ?
C21 Os2 C23 94.0(2) . 7_565 ?
C21 Os2 C23 94.0(2) . . ?
C23 Os2 C23 171.4(5) 7_565 . ?
C21 Os2 C22 101.9(5) . . ?
C23 Os2 C22 90.6(2) 7_565 . ?
C23 Os2 C22 90.6(2) . . ?
C21 Os2 Os3 161.4(4) . . ?
C23 Os2 Os3 85.7(2) 7_565 . ?
C23 Os2 Os3 85.7(2) . . ?
C22 Os2 Os3 96.7(3) . . ?
C31 Os3 C31 95.4(4) . 7_565 ?
C31 Os3 C32 96.7(3) . . ?
C31 Os3 C32 96.7(3) 7_565 . ?
C31 Os3 Te4 171.3(2) . 7_565 ?
C31 Os3 Te4 90.9(2) 7_565 7_565 ?
C32 Os3 Te4 88.6(2) . 7_565 ?
C31 Os3 Te4 90.9(2) . . ?
C31 Os3 Te4 171.3(2) 7_565 . ?
C32 Os3 Te4 88.6(2) . . ?
Te4 Os3 Te4 82.331(18) 7_565 . ?
C31 Os3 Os2 86.4(2) . . ?
C31 Os3 Os2 86.4(2) 7_565 . ?
C32 Os3 Os2 175.4(3) . . ?
Te4 Os3 Os2 87.944(13) 7_565 . ?
Te4 Os3 Os2 87.944(13) . . ?
C411 Te4 Os1 107.32(17) . . ?
C411 Te4 Os3 102.03(16) . . ?
Os1 Te4 Os3 97.095(13) . . ?
O11 C11 Os1 177.9(7) . . ?
O12 C12 Os1 178.6(8) . . ?
O21 C21 Os2 175.1(11) . . ?
O22 C22 Os2 179.9(11) . . ?
O23 C23 Os2 177.6(7) . . ?
O31 C31 Os3 178.4(7) . . ?
O32 C32 Os3 179.2(10) . . ?
C416 C411 C412 119.6(6) . . ?
C416 C411 Te4 125.0(5) . . ?
C412 C411 Te4 115.3(5) . . ?
C413 C412 C411 119.4(7) . . ?
C414 C413 C412 120.6(8) . . ?
C415 C414 C413 119.7(8) . . ?
C414 C415 C416 121.0(8) . . ?
C411 C416 C415 119.5(7) . . ?

loop_
_geom_bond_atom_site_label_1
_geom_bond_atom_site_label_2
_geom_bond_distance
_geom_bond_site_symmetry_2
_geom_bond_publ_flag
Os1 C11 1.920(8) 7_565 ?
Os1 C11 1.920(8) . ?
Os1 C12 1.951(11) . ?
Os1 Te4 2.7348(5) . ?
Os1 Te4 2.7348(5) 7_565 ?
Os2 C21 1.932(12) . ?
Os2 C23 1.964(8) 7_565 ?
Os2 C23 1.964(8) . ?
Os2 C22 1.991(11) . ?
Os2 Os3 2.9489(5) . ?
Os3 C31 1.910(7) . ?
Os3 C31 1.910(7) 7_565 ?
Os3 C32 1.913(11) . ?
Os3 Te4 2.7493(4) 7_565 ?
Os3 Te4 2.7493(4) . ?
Te4 C411 2.143(6) . ?
O11 C11 1.145(9) . ?
O12 C12 1.161(12) . ?
O21 C21 1.116(13) . ?
O22 C22 1.120(12) . ?
O23 C23 1.127(10) . ?
O31 C31 1.147(9) . ?
O32 C32 1.144(13) . ?
C411 C416 1.366(9) . ?
C411 C412 1.405(9) . ?
C412 C413 1.387(10) . ?
C413 C414 1.378(12) . ?
C414 C415 1.352(13) . ?
C415 C416 1.409(10) . ?
